data_4126186
loop_
_publ_author_name
'Filatov, Mikhail A.'
'Karuthedath, Safakath'
'Polestshuk, Pavel M.'
'Savoie, Huguette'
'Flanagan, Keith J.'
'Sy, Cindy'
'Sitte, Elisabeth'
'Telitchko, Maxime'
'Laquai, Fr\'ed\'eric'
'Boyle, Ross W.'
'Senge, Mathias O.'

_publ_section_title
;
 Generation of Triplet Excited States via Photoinduced Electron Transfer
 in meso-anthra-BODIPY: Fluorogenic Response toward Singlet Oxygen in
 Solution and in Vitro.
;
_journal_issue 18
_journal_name_full 'Journal of the American Chemical Society'
_journal_page_first 6282
_journal_page_last 6285
_journal_paper_doi 10.1021/jacs.7b00551
_journal_volume 139
_journal_year 2017
_chemical_absolute_configuration ad
_chemical_formula_moiety 'C28 H25 B F2 N2 O2'
_chemical_formula_sum 'C28 H25 B F2 N2 O2'
_chemical_formula_weight 470.31
_chemical_name_common BAD1-BE
_space_group_crystal_system monoclinic
_space_group_IT_number 9
_space_group_name_Hall 'C -2yc'
_space_group_name_H-M_alt 'C 1 c 1'
_symmetry_space_group_name_Hall 'C -2yc'
_symmetry_space_group_name_H-M 'C 1 c 1'
_atom_sites_solution_hydrogens mixed
_atom_sites_solution_primary dual
_audit_creation_date 2016-09-29
_audit_creation_method
;
Olex2 1.2
(compiled 2016.09.09 svn.r3337 for OlexSys, GUI svn.r5227)
;
_cell_angle_alpha 90
_cell_angle_beta 101.100(2)
_cell_angle_gamma 90
_cell_formula_units_Z 4
_cell_length_a 14.9120(5)
_cell_length_b 21.0584(7)
_cell_length_c 7.2943(3)
_cell_measurement_reflns_used 8253
_cell_measurement_temperature 100(2)
_cell_measurement_theta_max 68.263
_cell_measurement_theta_min 3.679
_cell_volume 2247.73(14)
_computing_cell_refinement 'SAINT+ Ver. 8.34A (Bruker, 2014)'
_computing_data_collection 'APEX2 Ver. v.7-1 (Bruker, 2014)'
_computing_data_reduction 'SAINT+ Ver. 8.34A (Bruker, 2014)'
_computing_molecular_graphics 'Olex2 (Dolomanov et al., 2009)'
_computing_publication_material 'Olex2 (Dolomanov et al., 2009)'
_computing_structure_refinement 'XL (Sheldrick, 2008)'
_computing_structure_solution 'XT (Sheldrick, 2015)'
_diffrn_ambient_temperature 100.0
_diffrn_detector 'Bruker APEX2 area detector'
_diffrn_detector_area_resol_mean 7.9
_diffrn_detector_type 'CMOS area detector'
_diffrn_measured_fraction_theta_full 1.000
_diffrn_measured_fraction_theta_max 1.000
_diffrn_measurement_device 'D8 QUEST ECO'
_diffrn_measurement_device_type 'Bruker SMART APEX2 area detector'
_diffrn_measurement_method '\w and \f scans'
_diffrn_radiation_monochromator graphite
_diffrn_radiation_probe x-ray
_diffrn_radiation_type CuK\a
_diffrn_radiation_wavelength 1.54178
_diffrn_reflns_av_R_equivalents 0.0386
_diffrn_reflns_av_unetI/netI 0.0355
_diffrn_reflns_Laue_measured_fraction_full 1.000
_diffrn_reflns_Laue_measured_fraction_max 1.000
_diffrn_reflns_limit_h_max 17
_diffrn_reflns_limit_h_min -17
_diffrn_reflns_limit_k_max 24
_diffrn_reflns_limit_k_min -25
_diffrn_reflns_limit_l_max 8
_diffrn_reflns_limit_l_min -8
_diffrn_reflns_number 16154
_diffrn_reflns_point_group_measured_fraction_full 1.000
_diffrn_reflns_point_group_measured_fraction_max 1.000
_diffrn_reflns_theta_full 67.679
_diffrn_reflns_theta_max 68.265
_diffrn_reflns_theta_min 3.678
_diffrn_source 'sealed X-ray tube'
_diffrn_source_type 'Incoatec I\ms'
_diffrn_standards_number 0
_exptl_absorpt_coefficient_mu 0.805
_exptl_absorpt_correction_T_max 0.7531
_exptl_absorpt_correction_T_min 0.6272
_exptl_absorpt_correction_type multi-scan
_exptl_absorpt_process_details
;
SADABS-2014/5 (Bruker,2014/5) was used for absorption correction.
wR2(int) was 0.0890 before and 0.0657 after correction.
The Ratio of minimum to maximum transmission is 0.8328.
The \l/2 correction factor is Not present.
;
_exptl_crystal_colour orange
_exptl_crystal_colour_primary orange
_exptl_crystal_density_diffrn 1.390
_exptl_crystal_description Block
_exptl_crystal_F_000 984
_exptl_crystal_size_max 0.2
_exptl_crystal_size_mid 0.1
_exptl_crystal_size_min 0.05
_refine_diff_density_max 0.282
_refine_diff_density_min -0.254
_refine_diff_density_rms 0.054
_refine_ls_abs_structure_details
;
The compound was modelled in two parts which included a 
disordered BODIPY and epoxide moieties in a 75 and 25 % occupancy. 
Restrains (SADI) and constraints (EADP) were applied to the 
structure. Hydrogen atom attached to the tetrahydroanthra-
bis(oxirene) were freely refined over a generalized position 
of both disordered moieties and the restraint (DFIX) was applied. 
The structure was refined as a 2-component inversion twin. 
;
_refine_ls_abs_structure_Flack 0.3(4)
_refine_ls_extinction_method none
_refine_ls_goodness_of_fit_ref 1.054
_refine_ls_hydrogen_treatment mixed
_refine_ls_matrix_type full
_refine_ls_number_parameters 331
_refine_ls_number_reflns 4076
_refine_ls_number_restraints 11
_refine_ls_restrained_S_all 1.053
_refine_ls_R_factor_all 0.0613
_refine_ls_R_factor_gt 0.0580
_refine_ls_shift/su_max 0.000
_refine_ls_shift/su_mean 0.000
_refine_ls_structure_factor_coef Fsqd
_refine_ls_weighting_details 'w=1/[\s^2^(Fo^2^)+(0.0946P)^2^+2.2619P] where P=(Fo^2^+2Fc^2^)/3'
_refine_ls_weighting_scheme calc
_refine_ls_wR_factor_gt 0.1602
_refine_ls_wR_factor_ref 0.1639
_reflns_Friedel_coverage 0.994
_reflns_Friedel_fraction_full 1.000
_reflns_Friedel_fraction_max 1.000
_reflns_number_gt 3816
_reflns_number_total 4076
_reflns_threshold_expression 'I > 2\s(I)'
_cod_data_source_file ja7b00551_si_003.cif
_cod_data_source_block kjf108_b
_cod_database_code 4126186
_shelx_space_group_comment
;
The symmetry employed for this shelxl refinement is uniquely defined
by the following loop, which should always be used as a source of
symmetry information in preference to the above space-group names.
They are only intended as comments.
;
_shelx_estimated_absorpt_t_max 0.961
_shelx_estimated_absorpt_t_min 0.856
_olex2_refinement_description
;
1. Twinned data refinement
 Scales: 0.7(4) 0.3(4)
2. Fixed Uiso
 At 1.2 times of:
  All C(H) groups
 At 1.5 times of:
  All C(H,H,H) groups
3. Restrained distances
 C24-H24 = C23-H23 = C22-H22 = C21-H21
 0.89 with sigma of 0.01
 C31-H31 = C30-H30 = C29-H29 = C28-H28
 0.89 with sigma of 0.01
 C6-C19 \\sim C19-C6A
 with sigma of 0.002
4. Uiso/Uaniso restraints and constraints
Uanis(O33) = Uanis(O33A) = Uanis(O34A) = Uanis(O34)
Uanis(B12) = Uanis(B12A)
Uanis(F13) = Uanis(F14) = Uanis(F14A) = Uanis(F13A)
Uanis(N1) = Uanis(C5) = Uanis(C2) = Uanis(C4) = Uanis(C3) = Uanis(N1A) =
Uanis(C2A) = Uanis(C3A) = Uanis(C4A) = Uanis(C5A) = Uanis(N11) = Uanis(C8) =
Uanis(C7) = Uanis(C9) = Uanis(C10) = Uanis(C10A) = Uanis(C9A) = Uanis(C8A) =
Uanis(C7A) = Uanis(N11A)
Uanis(C6A) = Uanis(C6)
Uanis(C16) = Uanis(C16A) = Uanis(C15) = Uanis(C15A) = Uanis(C17) = Uanis(C17A)
= Uanis(C18A) = Uanis(C18)
5. Others
 Sof(N1A)=Sof(C2A)=Sof(C3A)=Sof(H3A)=Sof(C4A)=Sof(C5A)=Sof(C6A)=Sof(C7A)=
 Sof(C8A)=Sof(C9A)=Sof(H9A)=Sof(C10A)=Sof(N11A)=Sof(B12A)=Sof(F13A)=Sof(F14A)=
 Sof(C15A)=Sof(H15A)=Sof(H15B)=Sof(H15C)=Sof(C16A)=Sof(H16A)=Sof(H16B)=
 Sof(H16C)=Sof(C17A)=Sof(H17A)=Sof(H17B)=Sof(H17C)=Sof(O33A)=Sof(O34A)=Sof(C18)=
 Sof(H18D)=Sof(H18E)=Sof(H18F)=1-FVAR(1)
 Sof(C18A)=Sof(H18A)=Sof(H18B)=Sof(H18C)=Sof(F14)=Sof(F13)=Sof(O34)=Sof(O33)=
 Sof(N1)=Sof(N11)=Sof(C17)=Sof(H17D)=Sof(H17E)=Sof(H17F)=Sof(C9)=Sof(H9)=
 Sof(C2)=Sof(C3)=Sof(H3)=Sof(C8)=Sof(C4)=Sof(C10)=Sof(C5)=Sof(C16)=Sof(H16D)=
 Sof(H16E)=Sof(H16F)=Sof(C6)=Sof(C7)=Sof(C15)=Sof(H15D)=Sof(H15E)=Sof(H15F)=
 Sof(B12)=FVAR(1)
6.a Aromatic/amide H refined with riding coordinates:
 C3A(H3A), C9A(H9A), C9(H9), C3(H3)
6.b Idealised Me refined as rotating group:
 C35(H35A,H35B,H35C), C15A(H15A,H15B,H15C), C16A(H16A,H16B,H16C), C17A(H17A,
 H17B,H17C), C18A(H18A,H18B,H18C), C17(H17D,H17E,H17F), C16(H16D,H16E,H16F),
 C18(H18D,H18E,H18F), C15(H15D,H15E,H15F)
;
_shelx_shelxl_version_number 2014/7
_olex2_submission_special_instructions 'No special instructions were received'

loop_
_space_group_symop_operation_xyz
'x, y, z'
'x, -y, z+1/2'
'x+1/2, y+1/2, z'
'x+1/2, -y+1/2, z+1/2'

loop_
_atom_site_label
_atom_site_type_symbol
_atom_site_fract_x
_atom_site_fract_y
_atom_site_fract_z
_atom_site_U_iso_or_equiv
_atom_site_adp_type
_atom_site_occupancy
_atom_site_site_symmetry_order
_atom_site_calc_flag
_atom_site_refinement_flags_posn
_atom_site_refinement_flags_occupancy
_atom_site_disorder_assembly
_atom_site_disorder_group
C19 C 0.5010(3) 0.32564(15) 0.5077(7) 0.0265(7) Uani 1 1 d D . . .
C20 C 0.5763(3) 0.35948(18) 0.5993(6) 0.0267(8) Uani 1 1 d . . . .
C21 C 0.6565(3) 0.3254(2) 0.7006(6) 0.0316(9) Uani 1 1 d D . . .
H21 H 0.647(3) 0.2868(11) 0.744(6) 0.032(13) Uiso 1 1 d D . . .
C22 C 0.7364(3) 0.3592(3) 0.7941(7) 0.0409(11) Uani 1 1 d D . . .
H22 H 0.773(3) 0.343(2) 0.896(5) 0.045(15) Uiso 1 1 d D . . .
C23 C 0.7358(4) 0.4297(2) 0.7870(7) 0.0437(12) Uani 1 1 d D . . .
H23 H 0.776(3) 0.445(2) 0.886(5) 0.037(13) Uiso 1 1 d D . . .
C24 C 0.6558(3) 0.4619(2) 0.6914(7) 0.0364(10) Uani 1 1 d D . . .
H24 H 0.645(4) 0.5023(11) 0.720(8) 0.055(17) Uiso 1 1 d D . . .
C25 C 0.5752(3) 0.42735(18) 0.5958(6) 0.0299(9) Uani 1 1 d . . . .
C26 C 0.4965(4) 0.45951(17) 0.5062(7) 0.0328(8) Uani 1 1 d . . . .
C27 C 0.4187(3) 0.42510(19) 0.4203(6) 0.0321(9) Uani 1 1 d . . . .
C28 C 0.3356(4) 0.4557(3) 0.3296(8) 0.0439(12) Uani 1 1 d D . . .
H28 H 0.335(4) 0.4978(8) 0.341(9) 0.053 Uiso 1 1 d DR . . .
C29 C 0.2616(4) 0.4220(3) 0.2391(8) 0.0492(13) Uani 1 1 d D . . .
H29 H 0.207(2) 0.439(3) 0.188(8) 0.059 Uiso 1 1 d DR . . .
C30 C 0.2660(3) 0.3541(3) 0.2314(8) 0.0447(12) Uani 1 1 d D . . .
H30 H 0.217(3) 0.334(3) 0.168(7) 0.054 Uiso 1 1 d DR . . .
C31 C 0.3438(3) 0.3230(2) 0.3180(7) 0.0352(10) Uani 1 1 d D . . .
H31 H 0.347(4) 0.2807(8) 0.312(8) 0.042 Uiso 1 1 d DR . . .
C32 C 0.4210(3) 0.3569(2) 0.4161(6) 0.0289(8) Uani 1 1 d . . . .
C35 C 0.4950(4) 0.53136(18) 0.5007(8) 0.0423(10) Uani 1 1 d . . . .
H35A H 0.4623 0.5474 0.5954 0.063 Uiso 1 1 calc GR . . .
H35B H 0.4639 0.5456 0.3768 0.063 Uiso 1 1 calc GR . . .
H35C H 0.5578 0.5475 0.5263 0.063 Uiso 1 1 calc GR . . .
N1A N 0.4492(11) 0.1600(8) 0.651(2) 0.0303(4) Uani 0.253(3) 1 d . P A 2
C2A C 0.3994(13) 0.1483(10) 0.791(3) 0.0303(4) Uani 0.253(3) 1 d . P A 2
C3A C 0.3709(13) 0.2029(9) 0.858(3) 0.0303(4) Uani 0.253(3) 1 d . P A 2
H3A H 0.3327 0.2050 0.9476 0.036 Uiso 0.253(3) 1 calc R P A 2
C4A C 0.4040(13) 0.2549(8) 0.780(3) 0.0303(4) Uani 0.253(3) 1 d . P A 2
C5A C 0.4534(17) 0.2266(12) 0.643(4) 0.0303(4) Uani 0.253(3) 1 d . P A 2
C6A C 0.509(11) 0.2549(5) 0.524(18) 0.026(4) Uani 0.253(3) 1 d D P A 2
C7A C 0.5429(17) 0.2199(11) 0.400(3) 0.0303(4) Uani 0.253(3) 1 d . P A 2
C8A C 0.5881(13) 0.2381(9) 0.254(3) 0.0303(4) Uani 0.253(3) 1 d . P A 2
C9A C 0.6160(12) 0.1801(9) 0.177(3) 0.0303(4) Uani 0.253(3) 1 d . P A 2
H9A H 0.6489 0.1769 0.0784 0.036 Uiso 0.253(3) 1 calc R P A 2
C10A C 0.5862(12) 0.1294(8) 0.272(3) 0.0303(4) Uani 0.253(3) 1 d . P A 2
N11A N 0.5412(11) 0.1535(8) 0.404(2) 0.0303(4) Uani 0.253(3) 1 d . P A 2
B12A B 0.4996(19) 0.1160(14) 0.535(4) 0.0324(16) Uani 0.253(3) 1 d . P A 2
F13A F 0.4360(8) 0.0713(5) 0.4255(19) 0.0461(7) Uani 0.253(3) 1 d . P A 2
F14A F 0.5668(8) 0.0805(5) 0.6529(19) 0.0461(7) Uani 0.253(3) 1 d . P A 2
C15A C 0.3888(16) 0.0762(10) 0.831(3) 0.0413(7) Uani 0.253(3) 1 d . P A 2
H15A H 0.3508 0.0711 0.9257 0.062 Uiso 0.253(3) 1 calc GR P A 2
H15B H 0.4492 0.0576 0.8769 0.062 Uiso 0.253(3) 1 calc GR P A 2
H15C H 0.3597 0.0547 0.7157 0.062 Uiso 0.253(3) 1 calc GR P A 2
C16A C 0.3893(19) 0.3192(11) 0.820(4) 0.0413(7) Uani 0.253(3) 1 d . P A 2
H16A H 0.3414 0.3369 0.7228 0.062 Uiso 0.253(3) 1 calc GR P A 2
H16B H 0.4460 0.3432 0.8254 0.062 Uiso 0.253(3) 1 calc GR P A 2
H16C H 0.3702 0.3221 0.9414 0.062 Uiso 0.253(3) 1 calc GR P A 2
C17A C 0.6064(15) 0.0655(10) 0.236(3) 0.0413(7) Uani 0.253(3) 1 d . P A 2
H17A H 0.5971 0.0587 0.1009 0.062 Uiso 0.253(3) 1 calc GR P A 2
H17B H 0.5659 0.0373 0.2896 0.062 Uiso 0.253(3) 1 calc GR P A 2
H17C H 0.6701 0.0563 0.2928 0.062 Uiso 0.253(3) 1 calc GR P A 2
C18A C 0.6148(9) 0.3150(4) 0.1959(17) 0.0413(7) Uani 0.747(3) 1 d . P A 2
H18A H 0.5593 0.3411 0.1749 0.062 Uiso 0.747(3) 1 calc GR P A 2
H18B H 0.6404 0.3140 0.0819 0.062 Uiso 0.747(3) 1 calc GR P A 2
H18C H 0.6598 0.3333 0.2982 0.062 Uiso 0.747(3) 1 calc GR P A 2
O33A O 0.2650(9) 0.3171(6) 0.382(2) 0.0427(7) Uani 0.253(3) 1 d . P A 2
O34A O 0.2538(8) 0.4476(7) 0.3918(19) 0.0427(7) Uani 0.253(3) 1 d . P A 2
F14 F 0.4293(3) 0.08990(18) 0.3304(6) 0.0461(7) Uani 0.747(3) 1 d . P A 1
F13 F 0.5566(3) 0.06347(17) 0.5403(6) 0.0461(7) Uani 0.747(3) 1 d . P A 1
O34 O 0.7376(3) 0.4579(2) 0.6150(7) 0.0427(7) Uani 0.747(3) 1 d . P A 1
O33 O 0.7402(3) 0.3250(2) 0.6315(7) 0.0427(7) Uani 0.747(3) 1 d . P A 1
N1 N 0.4674(4) 0.1515(3) 0.6126(8) 0.0303(4) Uani 0.747(3) 1 d . P A 1
N11 N 0.5584(4) 0.1602(3) 0.3609(8) 0.0303(4) Uani 0.747(3) 1 d . P A 1
C17 C 0.6283(5) 0.0786(3) 0.1813(11) 0.0413(7) Uani 0.747(3) 1 d . P A 1
H17D H 0.6802 0.0625 0.2729 0.062 Uiso 0.747(3) 1 calc GR P A 1
H17E H 0.6437 0.0782 0.0567 0.062 Uiso 0.747(3) 1 calc GR P A 1
H17F H 0.5748 0.0517 0.1817 0.062 Uiso 0.747(3) 1 calc GR P A 1
C9 C 0.6362(4) 0.2020(3) 0.1567(9) 0.0303(4) Uani 0.747(3) 1 d . P A 1
H9 H 0.6726 0.2045 0.0635 0.036 Uiso 0.747(3) 1 calc R P A 1
C2 C 0.4253(4) 0.1295(3) 0.7498(9) 0.0303(4) Uani 0.747(3) 1 d . P A 1
C3 C 0.3950(4) 0.1806(3) 0.8460(9) 0.0303(4) Uani 0.747(3) 1 d . P A 1
H3 H 0.3640 0.1774 0.9480 0.036 Uiso 0.747(3) 1 calc R P A 1
C8 C 0.6028(5) 0.2527(3) 0.2412(10) 0.0303(4) Uani 0.747(3) 1 d . P A 1
C4 C 0.4177(4) 0.2357(3) 0.7672(9) 0.0303(4) Uani 0.747(3) 1 d . P A 1
C10 C 0.6072(4) 0.1455(3) 0.2315(9) 0.0303(4) Uani 0.747(3) 1 d . P A 1
C5 C 0.4642(6) 0.2183(4) 0.6205(12) 0.0303(4) Uani 0.747(3) 1 d . P A 1
C16 C 0.3992(6) 0.3014(3) 0.8325(12) 0.0413(7) Uani 0.747(3) 1 d . P A 1
H16D H 0.4570 0.3245 0.8676 0.062 Uiso 0.747(3) 1 calc GR P A 1
H16E H 0.3695 0.2984 0.9408 0.062 Uiso 0.747(3) 1 calc GR P A 1
H16F H 0.3591 0.3241 0.7314 0.062 Uiso 0.747(3) 1 calc GR P A 1
C6 C 0.503(3) 0.2547(2) 0.497(5) 0.026(4) Uani 0.747(3) 1 d D P A 1
C18 C 0.620(3) 0.3272(12) 0.206(5) 0.0413(7) Uani 0.253(3) 1 d . P A 1
H18D H 0.6767 0.3409 0.2890 0.062 Uiso 0.253(3) 1 calc GR P A 1
H18E H 0.5687 0.3522 0.2328 0.062 Uiso 0.253(3) 1 calc GR P A 1
H18F H 0.6258 0.3336 0.0759 0.062 Uiso 0.253(3) 1 calc GR P A 1
C7 C 0.5531(6) 0.2262(4) 0.3719(11) 0.0303(4) Uani 0.747(3) 1 d . P A 1
C15 C 0.4172(5) 0.0594(3) 0.7845(10) 0.0413(7) Uani 0.747(3) 1 d . P A 1
H15D H 0.3829 0.0390 0.6717 0.062 Uiso 0.747(3) 1 calc GR P A 1
H15E H 0.3850 0.0529 0.8881 0.062 Uiso 0.747(3) 1 calc GR P A 1
H15F H 0.4784 0.0407 0.8164 0.062 Uiso 0.747(3) 1 calc GR P A 1
B12 B 0.5023(5) 0.1129(4) 0.4577(12) 0.0324(16) Uani 0.747(3) 1 d . P A 1

loop_
_atom_site_aniso_label
_atom_site_aniso_U_11
_atom_site_aniso_U_22
_atom_site_aniso_U_33
_atom_site_aniso_U_23
_atom_site_aniso_U_13
_atom_site_aniso_U_12
C19 0.0307(17) 0.0195(16) 0.0300(16) -0.0020(19) 0.0080(13) -0.0007(18)
C20 0.033(2) 0.0225(19) 0.0251(18) 0.0008(16) 0.0067(15) -0.0025(16)
C21 0.033(2) 0.027(2) 0.035(2) -0.0010(18) 0.0064(18) -0.0068(17)
C22 0.033(2) 0.049(3) 0.040(3) -0.003(2) 0.004(2) -0.011(2)
C23 0.043(3) 0.041(3) 0.045(3) -0.003(2) 0.005(2) -0.016(2)
C24 0.044(2) 0.023(2) 0.042(2) -0.0021(18) 0.009(2) -0.0109(18)
C25 0.036(2) 0.024(2) 0.031(2) -0.0041(17) 0.0083(17) -0.0041(18)
C26 0.047(2) 0.0220(17) 0.0318(17) 0.0034(19) 0.0147(16) 0.003(2)
C27 0.041(2) 0.026(2) 0.031(2) 0.0014(18) 0.0104(18) 0.0080(18)
C28 0.052(3) 0.035(2) 0.046(3) 0.005(2) 0.012(2) 0.015(2)
C29 0.041(3) 0.050(3) 0.055(3) 0.004(2) 0.006(2) 0.019(2)
C30 0.034(2) 0.045(3) 0.053(3) 0.004(2) 0.003(2) 0.003(2)
C31 0.034(2) 0.033(2) 0.039(2) 0.000(2) 0.0059(18) 0.0002(18)
C32 0.032(2) 0.025(2) 0.032(2) 0.0018(17) 0.0091(16) 0.0018(16)
C35 0.062(3) 0.0230(19) 0.045(2) -0.001(2) 0.017(2) 0.002(2)
N1A 0.0317(9) 0.0211(9) 0.0369(8) 0.0015(7) 0.0036(6) -0.0011(7)
C2A 0.0317(9) 0.0211(9) 0.0369(8) 0.0015(7) 0.0036(6) -0.0011(7)
C3A 0.0317(9) 0.0211(9) 0.0369(8) 0.0015(7) 0.0036(6) -0.0011(7)
C4A 0.0317(9) 0.0211(9) 0.0369(8) 0.0015(7) 0.0036(6) -0.0011(7)
C5A 0.0317(9) 0.0211(9) 0.0369(8) 0.0015(7) 0.0036(6) -0.0011(7)
C6A 0.023(8) 0.0219(17) 0.027(13) -0.0001(19) -0.009(8) -0.0016(17)
C7A 0.0317(9) 0.0211(9) 0.0369(8) 0.0015(7) 0.0036(6) -0.0011(7)
C8A 0.0317(9) 0.0211(9) 0.0369(8) 0.0015(7) 0.0036(6) -0.0011(7)
C9A 0.0317(9) 0.0211(9) 0.0369(8) 0.0015(7) 0.0036(6) -0.0011(7)
C10A 0.0317(9) 0.0211(9) 0.0369(8) 0.0015(7) 0.0036(6) -0.0011(7)
N11A 0.0317(9) 0.0211(9) 0.0369(8) 0.0015(7) 0.0036(6) -0.0011(7)
B12A 0.033(2) 0.021(2) 0.039(5) -0.005(4) -0.003(4) -0.001(2)
F13A 0.0403(11) 0.0236(11) 0.068(2) 0.0007(11) -0.0050(12) 0.0025(10)
F14A 0.0403(11) 0.0236(11) 0.068(2) 0.0007(11) -0.0050(12) 0.0025(10)
C15A 0.0489(16) 0.0338(19) 0.0431(14) 0.0009(16) 0.0136(11) 0.0002(17)
C16A 0.0489(16) 0.0338(19) 0.0431(14) 0.0009(16) 0.0136(11) 0.0002(17)
C17A 0.0489(16) 0.0338(19) 0.0431(14) 0.0009(16) 0.0136(11) 0.0002(17)
C18A 0.0489(16) 0.0338(19) 0.0431(14) 0.0009(16) 0.0136(11) 0.0002(17)
O33A 0.0353(14) 0.0442(16) 0.0480(15) 0.0048(14) 0.0064(11) -0.0052(13)
O34A 0.0353(14) 0.0442(16) 0.0480(15) 0.0048(14) 0.0064(11) -0.0052(13)
F14 0.0403(11) 0.0236(11) 0.068(2) 0.0007(11) -0.0050(12) 0.0025(10)
F13 0.0403(11) 0.0236(11) 0.068(2) 0.0007(11) -0.0050(12) 0.0025(10)
O34 0.0353(14) 0.0442(16) 0.0480(15) 0.0048(14) 0.0064(11) -0.0052(13)
O33 0.0353(14) 0.0442(16) 0.0480(15) 0.0048(14) 0.0064(11) -0.0052(13)
N1 0.0317(9) 0.0211(9) 0.0369(8) 0.0015(7) 0.0036(6) -0.0011(7)
N11 0.0317(9) 0.0211(9) 0.0369(8) 0.0015(7) 0.0036(6) -0.0011(7)
C17 0.0489(16) 0.0338(19) 0.0431(14) 0.0009(16) 0.0136(11) 0.0002(17)
C9 0.0317(9) 0.0211(9) 0.0369(8) 0.0015(7) 0.0036(6) -0.0011(7)
C2 0.0317(9) 0.0211(9) 0.0369(8) 0.0015(7) 0.0036(6) -0.0011(7)
C3 0.0317(9) 0.0211(9) 0.0369(8) 0.0015(7) 0.0036(6) -0.0011(7)
C8 0.0317(9) 0.0211(9) 0.0369(8) 0.0015(7) 0.0036(6) -0.0011(7)
C4 0.0317(9) 0.0211(9) 0.0369(8) 0.0015(7) 0.0036(6) -0.0011(7)
C10 0.0317(9) 0.0211(9) 0.0369(8) 0.0015(7) 0.0036(6) -0.0011(7)
C5 0.0317(9) 0.0211(9) 0.0369(8) 0.0015(7) 0.0036(6) -0.0011(7)
C16 0.0489(16) 0.0338(19) 0.0431(14) 0.0009(16) 0.0136(11) 0.0002(17)
C6 0.023(8) 0.0219(17) 0.027(13) -0.0001(19) -0.009(8) -0.0016(17)
C18 0.0489(16) 0.0338(19) 0.0431(14) 0.0009(16) 0.0136(11) 0.0002(17)
C7 0.0317(9) 0.0211(9) 0.0369(8) 0.0015(7) 0.0036(6) -0.0011(7)
C15 0.0489(16) 0.0338(19) 0.0431(14) 0.0009(16) 0.0136(11) 0.0002(17)
B12 0.033(2) 0.021(2) 0.039(5) -0.005(4) -0.003(4) -0.001(2)

loop_
_atom_type_symbol
_atom_type_description
_atom_type_scat_dispersion_real
_atom_type_scat_dispersion_imag
_atom_type_scat_source
C C 0.0181 0.0091 'International Tables Vol C Tables 4.2.6.8 and 6.1.1.4'
H H 0.0000 0.0000 'International Tables Vol C Tables 4.2.6.8 and 6.1.1.4'
B B 0.0090 0.0039 'International Tables Vol C Tables 4.2.6.8 and 6.1.1.4'
F F 0.0727 0.0534 'International Tables Vol C Tables 4.2.6.8 and 6.1.1.4'
N N 0.0311 0.0180 'International Tables Vol C Tables 4.2.6.8 and 6.1.1.4'
O O 0.0492 0.0322 'International Tables Vol C Tables 4.2.6.8 and 6.1.1.4'

loop_
_geom_angle_atom_site_label_1
_geom_angle_atom_site_label_2
_geom_angle_atom_site_label_3
_geom_angle
C20 C19 C32 121.3(3)
C20 C19 C6A 116(5)
C20 C19 C6 121.3(17)
C32 C19 C6A 123(5)
C32 C19 C6 117.4(16)
C19 C20 C21 119.8(3)
C19 C20 C25 120.0(4)
C25 C20 C21 120.2(4)
C20 C21 H21 117(3)
C22 C21 C20 121.2(4)
C22 C21 H21 117(3)
O33 C21 C20 120.5(4)
O33 C21 H21 109(3)
O33 C21 C22 58.2(3)
C21 C22 H22 121(4)
C21 C22 C23 118.5(4)
C23 C22 H22 114(4)
O33 C22 C21 60.6(3)
O33 C22 H22 113(4)
O33 C22 C23 119.1(4)
C22 C23 H23 109(3)
C24 C23 C22 119.3(4)
C24 C23 H23 126(3)
O34 C23 C22 117.2(4)
O34 C23 H23 117(3)
O34 C23 C24 61.1(3)
C23 C24 H24 120(4)
C23 C24 C25 121.8(4)
C23 C24 O34 58.1(3)
C25 C24 H24 115(4)
O34 C24 H24 110(4)
O34 C24 C25 117.8(4)
C20 C25 C24 119.0(4)
C26 C25 C20 119.8(4)
C26 C25 C24 121.2(4)
C25 C26 C27 120.2(3)
C25 C26 C35 120.1(4)
C27 C26 C35 119.7(4)
C26 C27 C28 122.4(4)
C26 C27 C32 120.1(4)
C32 C27 C28 117.4(4)
C27 C28 H28 116(4)
C29 C28 C27 122.1(5)
C29 C28 H28 122(4)
C29 C28 O34A 54.5(7)
O34A C28 C27 121.8(7)
O34A C28 H28 94(4)
C28 C29 H29 125(4)
C28 C29 C30 119.9(5)
C30 C29 H29 115(4)
O34A C29 C28 63.6(7)
O34A C29 H29 88(4)
O34A C29 C30 118.3(8)
C29 C30 H30 117(4)
C31 C30 C29 119.9(5)
C31 C30 H30 123(4)
O33A C30 C29 122.5(7)
O33A C30 H30 91(4)
O33A C30 C31 59.4(6)
C30 C31 H31 120(4)
C30 C31 C32 121.4(5)
C32 C31 H31 119(4)
O33A C31 C30 59.3(6)
O33A C31 H31 89(4)
O33A C31 C32 123.1(7)
C19 C32 C27 118.5(4)
C19 C32 C31 122.1(4)
C31 C32 C27 119.4(4)
C26 C35 H35A 109.5
C26 C35 H35B 109.5
C26 C35 H35C 109.5
H35A C35 H35B 109.5
H35A C35 H35C 109.5
H35B C35 H35C 109.5
C2A N1A C5A 104.1(16)
C2A N1A B12A 132.6(19)
C5A N1A B12A 123.1(18)
N1A C2A C15A 113.4(19)
C3A C2A N1A 111.2(16)
C3A C2A C15A 135.4(18)
C2A C3A H3A 124.2
C2A C3A C4A 111.6(17)
C4A C3A H3A 124.2
C3A C4A C5A 103.0(18)
C3A C4A C16A 127(2)
C16A C4A C5A 130(2)
N1A C5A C4A 110.0(19)
N1A C5A C6A 118(3)
C6A C5A C4A 131(3)
C5A C6A C19 114(10)
C7A C6A C19 122(10)
C7A C6A C5A 121(3)
C6A C7A C8A 131(5)
C6A C7A N11A 122(4)
N11A C7A C8A 107.4(18)
C7A C8A C9A 106.1(17)
C7A C8A C18A 126.9(17)
C9A C8A C18A 126.7(16)
C8A C9A H9A 125.9
C10A C9A C8A 108.2(16)
C10A C9A H9A 125.9
C9A C10A C17A 122.5(19)
N11A C10A C9A 108.2(15)
N11A C10A C17A 129.2(19)
C7A N11A B12A 124.3(17)
C10A N11A C7A 109.9(15)
C10A N11A B12A 125.7(18)
N11A B12A N1A 110(2)
F13A B12A N1A 111(2)
F13A B12A N11A 107.5(19)
F14A B12A N1A 111(2)
F14A B12A N11A 110(2)
F14A B12A F13A 108(2)
C2A C15A H15A 109.5
C2A C15A H15B 109.5
C2A C15A H15C 109.5
H15A C15A H15B 109.5
H15A C15A H15C 109.5
H15B C15A H15C 109.5
C4A C16A H16A 109.5
C4A C16A H16B 109.5
C4A C16A H16C 109.5
H16A C16A H16B 109.5
H16A C16A H16C 109.5
H16B C16A H16C 109.5
C10A C17A H17A 109.5
C10A C17A H17B 109.5
C10A C17A H17C 109.5
H17A C17A H17B 109.5
H17A C17A H17C 109.5
H17B C17A H17C 109.5
C8A C18A H18A 109.5
C8A C18A H18B 109.5
C8A C18A H18C 109.5
H18A C18A H18B 109.5
H18A C18A H18C 109.5
H18B C18A H18C 109.5
C30 O33A C31 61.2(7)
C29 O34A C28 61.9(7)
C23 O34 C24 60.8(4)
C22 O33 C21 61.2(3)
C2 N1 C5 106.6(5)
C2 N1 B12 128.3(6)
C5 N1 B12 124.7(6)
C10 N11 C7 108.4(5)
C10 N11 B12 126.0(6)
C7 N11 B12 124.8(6)
H17D C17 H17E 109.5
H17D C17 H17F 109.5
H17E C17 H17F 109.5
C10 C17 H17D 109.5
C10 C17 H17E 109.5
C10 C17 H17F 109.5
C8 C9 H9 125.7
C8 C9 C10 108.5(6)
C10 C9 H9 125.7
N1 C2 C3 110.1(5)
N1 C2 C15 121.4(6)
C3 C2 C15 128.5(6)
C2 C3 H3 126.0
C4 C3 C2 108.1(6)
C4 C3 H3 126.0
C9 C8 C18 126.9(14)
C9 C8 C7 106.0(6)
C7 C8 C18 127.1(14)
C3 C4 C5 107.0(6)
C3 C4 C16 124.9(6)
C5 C4 C16 128.1(6)
N11 C10 C17 123.9(6)
N11 C10 C9 109.1(5)
C9 C10 C17 127.0(6)
N1 C5 C4 108.2(7)
C6 C5 N1 120.1(13)
C6 C5 C4 131.8(13)
C4 C16 H16D 109.5
C4 C16 H16E 109.5
C4 C16 H16F 109.5
H16D C16 H16E 109.5
H16D C16 H16F 109.5
H16E C16 H16F 109.5
C5 C6 C19 120(3)
C5 C6 C7 121.4(6)
C7 C6 C19 118(3)
C8 C18 H18D 109.5
C8 C18 H18E 109.5
C8 C18 H18F 109.5
H18D C18 H18E 109.5
H18D C18 H18F 109.5
H18E C18 H18F 109.5
N11 C7 C8 108.0(6)
N11 C7 C6 120.0(11)
C6 C7 C8 132.0(12)
C2 C15 H15D 109.5
C2 C15 H15E 109.5
C2 C15 H15F 109.5
H15D C15 H15E 109.5
H15D C15 H15F 109.5
H15E C15 H15F 109.5
F14 B12 F13 110.5(6)
F14 B12 N1 110.0(6)
F14 B12 N11 110.1(6)
F13 B12 N1 109.0(6)
F13 B12 N11 111.0(6)
N11 B12 N1 106.1(6)

loop_
_geom_bond_atom_site_label_1
_geom_bond_atom_site_label_2
_geom_bond_distance
C19 C20 1.387(6)
C19 C32 1.413(6)
C19 C6A 1.498(6)
C19 C6 1.497(6)
C20 C21 1.467(6)
C20 C25 1.429(5)
C21 H21 0.895(15)
C21 C22 1.441(6)
C21 O33 1.433(6)
C22 H22 0.900(15)
C22 C23 1.486(8)
C22 O33 1.398(7)
C23 H23 0.901(15)
C23 C24 1.432(8)
C23 O34 1.393(7)
C24 H24 0.897(15)
C24 C25 1.462(6)
C24 O34 1.438(7)
C25 C26 1.403(7)
C26 C27 1.409(7)
C26 C35 1.514(5)
C27 C28 1.440(7)
C27 C32 1.437(6)
C28 H28 0.890(15)
C28 C29 1.370(8)
C28 O34A 1.391(14)
C29 H29 0.896(15)
C29 C30 1.432(8)
C29 O34A 1.264(15)
C30 H30 0.897(15)
C30 C31 1.376(7)
C30 O33A 1.349(14)
C31 H31 0.895(15)
C31 C32 1.424(6)
C31 O33A 1.351(14)
C35 H35A 0.9800
C35 H35B 0.9800
C35 H35C 0.9800
N1A C2A 1.40(3)
N1A C5A 1.41(3)
N1A B12A 1.54(3)
C2A C3A 1.35(3)
C2A C15A 1.56(3)
C3A H3A 0.9500
C3A C4A 1.37(2)
C4A C5A 1.48(3)
C4A C16A 1.41(3)
C5A C6A 1.44(17)
C6A C7A 1.34(15)
C7A C8A 1.42(3)
C7A N11A 1.40(3)
C8A C9A 1.44(3)
C8A C18A 1.739(19)
C9A H9A 0.9500
C9A C10A 1.39(3)
C10A N11A 1.37(2)
C10A C17A 1.42(3)
N11A B12A 1.47(3)
B12A F13A 1.46(3)
B12A F14A 1.40(3)
C15A H15A 0.9800
C15A H15B 0.9800
C15A H15C 0.9800
C16A H16A 0.9800
C16A H16B 0.9800
C16A H16C 0.9800
C17A H17A 0.9800
C17A H17B 0.9800
C17A H17C 0.9800
C18A H18A 0.9800
C18A H18B 0.9800
C18A H18C 0.9800
F14 B12 1.376(8)
F13 B12 1.383(9)
N1 C2 1.362(9)
N1 C5 1.409(9)
N1 B12 1.561(10)
N11 C10 1.334(9)
N11 C7 1.396(9)
N11 B12 1.555(10)
C17 H17D 0.9800
C17 H17E 0.9800
C17 H17F 0.9800
C17 C10 1.503(9)
C9 H9 0.9500
C9 C8 1.374(9)
C9 C10 1.410(8)
C2 C3 1.406(9)
C2 C15 1.506(8)
C3 H3 0.9500
C3 C4 1.367(9)
C8 C18 1.62(3)
C8 C7 1.429(9)
C4 C5 1.429(10)
C4 C16 1.506(9)
C5 C6 1.39(5)
C16 H16D 0.9800
C16 H16E 0.9800
C16 H16F 0.9800
C6 C7 1.42(5)
C18 H18D 0.9800
C18 H18E 0.9800
C18 H18F 0.9800
C15 H15D 0.9800
C15 H15E 0.9800
C15 H15F 0.9800

loop_
_geom_hbond_atom_site_label_D
_geom_hbond_atom_site_label_H
_geom_hbond_atom_site_label_A
_geom_hbond_distance_DH
_geom_hbond_distance_HA
_geom_hbond_distance_DA
_geom_hbond_angle_DHA
_geom_hbond_site_symmetry_A
C23 H23 F13A 0.901(15) 2.38(5) 2.961(13) 123(4) 4
C29 H29 F14A 0.896(15) 2.10(4) 2.853(13) 141(6) 4_454
C29 H29 F13 0.896(15) 2.30(3) 3.137(7) 156(6) 4_454
C9A H9A O33A 0.95 2.45 3.38(2) 165.0 4_554
C17A H17B F13A 0.98 2.45 3.12(3) 125.5 .
C3 H3 O33 0.95 2.48 3.395(8) 161.4 4_455

loop_
_geom_torsion_atom_site_label_1
_geom_torsion_atom_site_label_2
_geom_torsion_atom_site_label_3
_geom_torsion_atom_site_label_4
_geom_torsion
C19 C20 C21 C22 178.8(4)
C19 C20 C21 O33 109.8(5)
C19 C20 C25 C24 -179.2(4)
C19 C20 C25 C26 2.7(6)
C19 C6A C7A C8A 10(15)
C19 C6A C7A N11A -173(7)
C19 C6 C7 N11 178.3(16)
C19 C6 C7 C8 -3(4)
C20 C19 C32 C27 -0.3(7)
C20 C19 C32 C31 178.7(4)
C20 C19 C6A C5A 108(8)
C20 C19 C6A C7A -90(10)
C20 C19 C6 C5 98(3)
C20 C19 C6 C7 -75(2)
C20 C21 C22 C23 0.4(7)
C20 C21 C22 O33 -108.8(5)
C20 C21 O33 C22 110.0(5)
C20 C25 C26 C27 0.1(7)
C20 C25 C26 C35 -179.6(4)
C21 C20 C25 C24 1.2(6)
C21 C20 C25 C26 -176.9(4)
C21 C22 C23 C24 1.2(7)
C21 C22 C23 O34 -69.2(6)
C22 C23 C24 C25 -1.7(8)
C22 C23 C24 O34 -106.8(5)
C22 C23 O34 C24 110.2(5)
C23 C22 O33 C21 -108.3(5)
C23 C24 C25 C20 0.5(7)
C23 C24 C25 C26 178.6(4)
C24 C25 C26 C27 -177.9(4)
C24 C25 C26 C35 2.3(7)
C25 C20 C21 C22 -1.6(7)
C25 C20 C21 O33 -70.6(6)
C25 C24 O34 C23 -112.0(5)
C25 C26 C27 C28 178.7(4)
C25 C26 C27 C32 -3.0(7)
C26 C27 C28 C29 177.0(5)
C26 C27 C28 O34A -117.8(9)
C26 C27 C32 C19 3.1(6)
C26 C27 C32 C31 -175.9(4)
C27 C28 C29 C30 -0.5(8)
C27 C28 C29 O34A 108.4(9)
C27 C28 O34A C29 -109.0(7)
C28 C27 C32 C19 -178.6(4)
C28 C27 C32 C31 2.4(6)
C28 C29 C30 C31 1.2(8)
C28 C29 C30 O33A 72.0(10)
C29 C30 C31 C32 -0.1(8)
C29 C30 C31 O33A 112.4(9)
C29 C30 O33A C31 -108.0(7)
C30 C29 O34A C28 111.4(6)
C30 C31 C32 C19 179.2(4)
C30 C31 C32 C27 -1.8(7)
C32 C19 C20 C21 177.0(4)
C32 C19 C20 C25 -2.5(7)
C32 C19 C6A C5A -69(9)
C32 C19 C6A C7A 94(12)
C32 C19 C6 C5 -84(3)
C32 C19 C6 C7 103(3)
C32 C27 C28 C29 -1.3(7)
C32 C27 C28 O34A 64.0(9)
C32 C31 O33A C30 109.7(7)
C35 C26 C27 C28 -1.5(7)
C35 C26 C27 C32 176.7(4)
N1A C2A C3A C4A -4(2)
N1A C5A C6A C19 174(5)
N1A C5A C6A C7A 11(12)
C2A N1A C5A C4A -1(2)
C2A N1A C5A C6A 174(6)
C2A N1A B12A N11A 179.8(18)
C2A N1A B12A F13A 61(3)
C2A N1A B12A F14A -58(3)
C2A C3A C4A C5A 4(2)
C2A C3A C4A C16A -179(2)
C3A C4A C5A N1A -2(2)
C3A C4A C5A C6A -175(7)
C4A C5A C6A C19 -13(12)
C4A C5A C6A C7A -176(5)
C5A N1A C2A C3A 3(2)
C5A N1A C2A C15A -177.8(17)
C5A N1A B12A N11A -7(3)
C5A N1A B12A F13A -126(2)
C5A N1A B12A F14A 115(2)
C5A C6A C7A C8A 171(5)
C5A C6A C7A N11A -12(13)
C6A C19 C20 C21 1(7)
C6A C19 C20 C25 -179(7)
C6A C19 C32 C27 176(8)
C6A C19 C32 C31 -5(8)
C6A C7A C8A C9A 176(8)
C6A C7A C8A C18A 1(8)
C6A C7A N11A C10A -176(7)
C6A C7A N11A B12A 3(7)
C7A C8A C9A C10A 1(2)
C7A N11A B12A N1A 6(3)
C7A N11A B12A F13A 127(2)
C7A N11A B12A F14A -116(2)
C8A C7A N11A C10A 2(2)
C8A C7A N11A B12A -179.6(19)
C8A C9A C10A N11A 0(2)
C8A C9A C10A C17A -176.9(17)
C9A C10A N11A C7A -1(2)
C9A C10A N11A B12A -179.6(19)
C10A N11A B12A N1A -175.6(17)
C10A N11A B12A F13A -55(3)
C10A N11A B12A F14A 62(3)
N11A C7A C8A C9A -2(2)
N11A C7A C8A C18A -176.2(16)
B12A N1A C2A C3A 177(2)
B12A N1A C2A C15A -4(3)
B12A N1A C5A C4A -175.6(19)
B12A N1A C5A C6A -1(6)
C15A C2A C3A C4A 177(2)
C16A C4A C5A N1A -179(2)
C16A C4A C5A C6A 7(8)
C17A C10A N11A C7A 175(2)
C17A C10A N11A B12A -3(3)
C18A C8A C9A C10A 175.4(15)
O33A C30 C31 C32 -112.5(9)
O33A C31 C32 C19 107.6(9)
O33A C31 C32 C27 -73.4(9)
O34A C28 C29 C30 -109.0(9)
O34A C29 C30 C31 -72.9(9)
O34A C29 C30 O33A -2.1(12)
O34 C23 C24 C25 105.0(5)
O34 C24 C25 C20 68.4(6)
O34 C24 C25 C26 -113.5(5)
O33 C21 C22 C23 109.2(5)
O33 C22 C23 C24 71.5(6)
O33 C22 C23 O34 1.1(7)
N1 C2 C3 C4 0.5(7)
N1 C5 C6 C19 -178.6(18)
N1 C5 C6 C7 -6(4)
C9 C8 C7 N11 -0.1(8)
C9 C8 C7 C6 -179(2)
C2 N1 C5 C4 -0.4(8)
C2 N1 C5 C6 179.7(19)
C2 N1 B12 F14 69.9(9)
C2 N1 B12 F13 -51.3(9)
C2 N1 B12 N11 -171.0(6)
C2 C3 C4 C5 -0.7(7)
C2 C3 C4 C16 -178.6(6)
C3 C4 C5 N1 0.7(8)
C3 C4 C5 C6 -179(2)
C8 C9 C10 N11 -0.9(7)
C8 C9 C10 C17 -179.5(6)
C4 C5 C6 C19 1(4)
C4 C5 C6 C7 174.2(15)
C10 N11 C7 C8 -0.5(8)
C10 N11 C7 C6 178.5(18)
C10 N11 B12 F14 -67.4(8)
C10 N11 B12 F13 55.3(9)
C10 N11 B12 N1 173.6(6)
C10 C9 C8 C18 178.0(17)
C10 C9 C8 C7 0.6(7)
C5 N1 C2 C3 0.0(7)
C5 N1 C2 C15 -179.1(6)
C5 N1 B12 F14 -101.6(8)
C5 N1 B12 F13 137.2(7)
C5 N1 B12 N11 17.5(8)
C5 C6 C7 N11 5(4)
C5 C6 C7 C8 -175.9(16)
C16 C4 C5 N1 178.5(7)
C16 C4 C5 C6 -2(3)
C6 C19 C20 C21 -5(2)
C6 C19 C20 C25 175(2)
C6 C19 C32 C27 -178(2)
C6 C19 C32 C31 1(2)
C18 C8 C7 N11 -177.5(17)
C18 C8 C7 C6 4(3)
C7 N11 C10 C17 179.5(6)
C7 N11 C10 C9 0.8(7)
C7 N11 B12 F14 101.0(8)
C7 N11 B12 F13 -136.3(7)
C7 N11 B12 N1 -18.0(8)
C15 C2 C3 C4 179.4(6)
B12 N1 C2 C3 -172.8(6)
B12 N1 C2 C15 8.2(10)
B12 N1 C5 C4 172.7(6)
B12 N1 C5 C6 -7(2)
B12 N11 C10 C17 -10.6(10)
B12 N11 C10 C9 170.8(6)
B12 N11 C7 C8 -170.6(6)
B12 N11 C7 C6 8(2)

loop_
_twin_individual_id
_twin_individual_mass_fraction_refined
1 0.7(4)
2 0.3(4)
